data_7046037
loop_
_publ_author_name
'Ojelere, Olusola'
'Graf, David'
'Ludwig, Tim'
'Vogt, Nicholas'
'Klein, Axel'
'Mathur, Sanjay'

_publ_section_title
;
 Reductive transformation of V(iii) precursors into vanadium(ii) oxide
 nanowires.
;
_journal_issue 19
_journal_name_full 'Dalton transactions (Cambridge, England : 2003)'
_journal_page_first 6842
_journal_page_last 6849
_journal_paper_doi 10.1039/c8dt00848e
_journal_volume 47
_journal_year 2018
_chemical_formula_moiety 'C24 H15 F9 N3 O3 V'
_chemical_formula_sum 'C24 H15 F9 N3 O3 V'
_chemical_formula_weight 615.33
_chemical_name_common V(PyTFP)3
_space_group_crystal_system triclinic
_space_group_IT_number 2
_space_group_name_Hall '-P 1'
_space_group_name_H-M_alt 'P -1'
_symmetry_space_group_name_Hall '-P 1'
_symmetry_space_group_name_H-M 'P -1'
_atom_sites_solution_hydrogens geom
_audit_block_doi 10.5517/ccdc.csd.cc1zbrfh
_audit_creation_method SHELXL-2014/7
_audit_update_record
;
2018-03-05 deposited with the CCDC.
2018-04-13 downloaded from the CCDC.
;
_cell_angle_alpha 87.461(9)
_cell_angle_beta 73.130(9)
_cell_angle_gamma 82.194(9)
_cell_formula_units_Z 2
_cell_length_a 9.3944(11)
_cell_length_b 10.6399(13)
_cell_length_c 13.4756(15)
_cell_measurement_reflns_used 2000
_cell_measurement_temperature 293(2)
_cell_measurement_theta_max 26.848
_cell_measurement_theta_min 1.932
_cell_volume 1277.0(3)
_computing_structure_refinement 'SHELXL-2014/7 (Sheldrick, 2014)'
_diffrn_ambient_temperature 293(2)
_diffrn_measured_fraction_theta_full 0.977
_diffrn_measured_fraction_theta_max 0.961
_diffrn_measurement_device_type 'IPDS 2T (Stoe & Cie)'
_diffrn_measurement_method '\w and \f scans'
_diffrn_radiation_type MoK\a
_diffrn_radiation_wavelength 0.71073
_diffrn_reflns_av_R_equivalents 0.1231
_diffrn_reflns_av_unetI/netI 0.0997
_diffrn_reflns_Laue_measured_fraction_full 0.977
_diffrn_reflns_Laue_measured_fraction_max 0.961
_diffrn_reflns_limit_h_max 11
_diffrn_reflns_limit_h_min -11
_diffrn_reflns_limit_k_max 13
_diffrn_reflns_limit_k_min -12
_diffrn_reflns_limit_l_max 14
_diffrn_reflns_limit_l_min -17
_diffrn_reflns_number 11718
_diffrn_reflns_point_group_measured_fraction_full 0.977
_diffrn_reflns_point_group_measured_fraction_max 0.961
_diffrn_reflns_theta_full 25.242
_diffrn_reflns_theta_max 26.848
_diffrn_reflns_theta_min 1.932
_exptl_absorpt_coefficient_mu 0.486
_exptl_absorpt_correction_T_max 0.9656
_exptl_absorpt_correction_T_min 0.7645
_exptl_absorpt_correction_type numerical
_exptl_crystal_colour orange
_exptl_crystal_density_diffrn 1.600
_exptl_crystal_density_meas ?
_exptl_crystal_density_method 'not measured'
_exptl_crystal_description polyhedron
_exptl_crystal_F_000 616
_exptl_crystal_size_max 0.3
_exptl_crystal_size_mid 0.2
_exptl_crystal_size_min 0.1
_refine_diff_density_max 0.558
_refine_diff_density_min -0.744
_refine_diff_density_rms 0.156
_refine_ls_extinction_method none
_refine_ls_goodness_of_fit_ref 1.094
_refine_ls_hydrogen_treatment constr
_refine_ls_matrix_type full
_refine_ls_number_parameters 361
_refine_ls_number_reflns 5268
_refine_ls_number_restraints 0
_refine_ls_restrained_S_all 1.094
_refine_ls_R_factor_all 0.1066
_refine_ls_R_factor_gt 0.0745
_refine_ls_shift/su_max 0.000
_refine_ls_shift/su_mean 0.000
_refine_ls_structure_factor_coef Fsqd
_refine_ls_weighting_details 'w=1/[\s^2^(Fo^2^)+(0.2000P)^2^] where P=(Fo^2^+2Fc^2^)/3'
_refine_ls_weighting_scheme calc
_refine_ls_wR_factor_gt 0.2285
_refine_ls_wR_factor_ref 0.3039
_reflns_Friedel_coverage 0.000
_reflns_number_gt 3233
_reflns_number_total 5268
_reflns_threshold_expression 'I > 2\s(I)'
_cod_data_source_file c8dt00848e2.cif
_cod_data_source_block shelx_CCDC1
_cod_depositor_comments
;
The following automatic conversions were performed:

'_exptl_crystal_density_meas' value 'not measured' was changed to '?'
- the value is perceived as not measured.

Automatic conversion script
Id: cif_fix_values 4973 2017-02-22 13:04:09Z antanas 

 Adding full bibliography for 7046036--7046038.cif.
;
_cod_database_code 7046037
_shelx_shelxl_version_number 2014/7
_shelx_space_group_comment
;
The symmetry employed for this shelxl refinement is uniquely defined
by the following loop, which should always be used as a source of
symmetry information in preference to the above space-group names.
They are only intended as comments.
;

loop_
_space_group_symop_operation_xyz
'x, y, z'
'-x, -y, -z'

loop_
_atom_site_label
_atom_site_type_symbol
_atom_site_fract_x
_atom_site_fract_y
_atom_site_fract_z
_atom_site_U_iso_or_equiv
_atom_site_adp_type
_atom_site_occupancy
_atom_site_site_symmetry_order
_atom_site_calc_flag
_atom_site_refinement_flags_posn
_atom_site_refinement_flags_adp
V001 V 0.49161(7) 0.28690(6) 0.26676(5) 0.0498(3) Uani 1 1 d . .
O1 O 0.3301(3) 0.4243(3) 0.3057(2) 0.0567(7) Uani 1 1 d . .
O2 O 0.6546(3) 0.3872(3) 0.2482(2) 0.0592(8) Uani 1 1 d . .
F1 F 0.2266(4) 0.6797(3) 0.3179(3) 0.0952(11) Uani 1 1 d . .
O3 O 0.6354(3) 0.1352(3) 0.2273(3) 0.0617(8) Uani 1 1 d . .
N3 N 0.3283(4) 0.1543(3) 0.2831(3) 0.0539(8) Uani 1 1 d . .
F3 F 0.1127(6) 0.6602(4) 0.4762(3) 0.1173(16) Uani 1 1 d . .
N2 N 0.5006(4) 0.3219(3) 0.1082(3) 0.0499(8) Uani 1 1 d . .
F2 F 0.0508(4) 0.5646(5) 0.3641(5) 0.1241(16) Uani 1 1 d . .
C16 C 0.3770(5) 0.3179(4) 0.0783(3) 0.0553(9) Uani 1 1 d . .
H16 H 0.2888 0.3043 0.1286 0.066 Uiso 1 1 calc R U
C1 C 0.1669(6) 0.5961(5) 0.3900(4) 0.0713(13) Uani 1 1 d . .
C19 C 0.4997(6) 0.0131(5) 0.1538(4) 0.0643(11) Uani 1 1 d . .
H19 H 0.5078 -0.0418 0.1000 0.077 Uiso 1 1 calc R U
N1 N 0.4860(4) 0.2619(4) 0.4268(3) 0.0583(9) Uani 1 1 d . .
F7 F 0.7749(6) -0.0842(6) 0.0259(5) 0.151(2) Uani 1 1 d . .
C12 C 0.6289(5) 0.3437(4) 0.0360(3) 0.0524(9) Uani 1 1 d . .
C5 C 0.4131(8) 0.3203(7) 0.6050(4) 0.0855(17) Uani 1 1 d . .
H5 H 0.3598 0.3778 0.6569 0.103 Uiso 1 1 calc R U
C20 C 0.3531(5) 0.0528(4) 0.2219(3) 0.0575(10) Uani 1 1 d . .
C13 C 0.6329(6) 0.3571(5) -0.0680(3) 0.0627(11) Uani 1 1 d . .
H13 H 0.7224 0.3691 -0.1175 0.075 Uiso 1 1 calc R U
F5 F 1.0217(4) 0.4038(7) 0.0985(4) 0.144(2) Uani 1 1 d . .
F4 F 0.8910(6) 0.5424(5) 0.1982(6) 0.144(2) Uani 1 1 d . .
C2 C 0.2782(5) 0.4832(4) 0.3951(4) 0.0568(10) Uani 1 1 d . .
C4 C 0.4061(6) 0.3414(5) 0.5043(3) 0.0640(12) Uani 1 1 d . .
C15 C 0.3744(6) 0.3329(5) -0.0234(4) 0.0656(11) Uani 1 1 d . .
H15 H 0.2867 0.3298 -0.0416 0.079 Uiso 1 1 calc R U
F6 F 0.9358(5) 0.3635(6) 0.2580(4) 0.140(2) Uani 1 1 d . .
C11 C 0.7609(5) 0.3617(5) 0.0662(3) 0.0602(11) Uani 1 1 d . .
H11 H 0.8516 0.3568 0.0141 0.072 Uiso 1 1 calc R U
C24 C 0.1932(5) 0.1802(5) 0.3531(4) 0.0678(12) Uani 1 1 d . .
H24 H 0.1773 0.2492 0.3968 0.081 Uiso 1 1 calc R U
C10 C 0.7637(5) 0.3846(4) 0.1626(4) 0.0573(10) Uani 1 1 d . .
C18 C 0.6264(5) 0.0510(4) 0.1632(4) 0.0610(11) Uani 1 1 d . .
C8 C 0.5726(7) 0.1606(6) 0.4515(4) 0.0799(15) Uani 1 1 d . .
H8 H 0.6293 0.1055 0.3988 0.096 Uiso 1 1 calc R U
C17 C 0.7773(7) -0.0115(6) 0.1007(5) 0.0851(17) Uani 1 1 d . .
F9 F 0.8418(8) -0.0856(9) 0.1552(6) 0.217(4) Uani 1 1 d . .
C14 C 0.5075(6) 0.3527(5) -0.0980(4) 0.0679(12) Uani 1 1 d . .
H14 H 0.5105 0.3627 -0.1674 0.082 Uiso 1 1 calc R U
C7 C 0.5815(9) 0.1346(7) 0.5503(5) 0.0915(18) Uani 1 1 d . .
H7 H 0.6430 0.0637 0.5637 0.110 Uiso 1 1 calc R U
C21 C 0.2362(7) -0.0189(6) 0.2265(5) 0.0786(15) Uani 1 1 d . .
H21 H 0.2521 -0.0861 0.1811 0.094 Uiso 1 1 calc R U
C3 C 0.3089(6) 0.4515(5) 0.4841(4) 0.0699(13) Uani 1 1 d . .
H3 H 0.2629 0.5060 0.5395 0.084 Uiso 1 1 calc R U
F8 F 0.8675(6) 0.0677(5) 0.0592(7) 0.208(4) Uani 1 1 d . .
C9 C 0.9041(6) 0.4194(7) 0.1786(5) 0.0824(16) Uani 1 1 d . .
C6 C 0.4991(9) 0.2142(8) 0.6283(5) 0.096(2) Uani 1 1 d . .
H6 H 0.5007 0.1972 0.6963 0.116 Uiso 1 1 calc R U
C23 C 0.0783(6) 0.1100(6) 0.3630(6) 0.0868(18) Uani 1 1 d . .
H23 H -0.0129 0.1296 0.4134 0.104 Uiso 1 1 calc R U
C22 C 0.1005(7) 0.0095(6) 0.2968(6) 0.0866(17) Uani 1 1 d . .
H22 H 0.0232 -0.0382 0.3003 0.104 Uiso 1 1 calc R U

loop_
_atom_site_aniso_label
_atom_site_aniso_U_11
_atom_site_aniso_U_22
_atom_site_aniso_U_33
_atom_site_aniso_U_23
_atom_site_aniso_U_13
_atom_site_aniso_U_12
V001 0.0490(4) 0.0507(5) 0.0450(4) -0.0001(3) -0.0053(3) -0.0084(3)
O1 0.0597(16) 0.0566(17) 0.0465(15) -0.0016(13) -0.0059(12) -0.0027(13)
O2 0.0590(16) 0.0648(19) 0.0538(16) -0.0027(14) -0.0114(13) -0.0181(14)
F1 0.109(3) 0.070(2) 0.086(2) 0.0157(17) -0.0052(19) 0.0057(17)
O3 0.0567(16) 0.0624(19) 0.0620(18) -0.0066(15) -0.0107(13) -0.0062(13)
N3 0.0549(18) 0.0496(19) 0.0529(18) 0.0048(15) -0.0083(14) -0.0099(14)
F3 0.143(4) 0.096(3) 0.078(2) -0.024(2) 0.001(2) 0.041(3)
N2 0.0505(17) 0.0463(18) 0.0490(17) 0.0006(14) -0.0076(13) -0.0069(13)
F2 0.072(2) 0.113(3) 0.192(5) -0.023(3) -0.050(3) 0.004(2)
C16 0.056(2) 0.054(2) 0.056(2) 0.0059(18) -0.0155(17) -0.0110(17)
C1 0.061(3) 0.068(3) 0.070(3) -0.007(2) 0.001(2) 0.003(2)
C19 0.072(3) 0.058(3) 0.058(2) -0.005(2) -0.011(2) -0.008(2)
N1 0.065(2) 0.058(2) 0.0512(19) 0.0030(16) -0.0120(15) -0.0131(16)
F7 0.109(3) 0.167(5) 0.150(4) -0.096(4) 0.018(3) -0.010(3)
C12 0.055(2) 0.054(2) 0.0438(19) -0.0024(16) -0.0072(15) -0.0071(16)
C5 0.111(4) 0.092(4) 0.050(3) -0.004(3) -0.016(3) -0.014(3)
C20 0.068(2) 0.054(2) 0.052(2) 0.0003(18) -0.0157(18) -0.0143(18)
C13 0.075(3) 0.064(3) 0.045(2) -0.0045(19) -0.0077(19) -0.015(2)
F5 0.0555(19) 0.260(7) 0.111(3) -0.024(4) -0.0049(19) -0.042(3)
F4 0.109(3) 0.122(4) 0.220(6) -0.026(4) -0.061(4) -0.048(3)
C2 0.049(2) 0.053(2) 0.056(2) -0.0020(18) 0.0028(16) -0.0059(16)
C4 0.075(3) 0.065(3) 0.047(2) -0.001(2) -0.0053(19) -0.018(2)
C15 0.077(3) 0.062(3) 0.063(3) 0.003(2) -0.027(2) -0.012(2)
F6 0.105(3) 0.193(5) 0.150(4) 0.071(4) -0.076(3) -0.054(3)
C11 0.050(2) 0.068(3) 0.056(2) 0.003(2) -0.0037(17) -0.0121(18)
C24 0.059(2) 0.066(3) 0.069(3) -0.002(2) -0.002(2) -0.014(2)
C10 0.050(2) 0.058(2) 0.059(2) 0.0024(19) -0.0076(17) -0.0074(17)
C18 0.069(3) 0.051(2) 0.053(2) -0.0025(19) -0.0029(19) -0.0037(18)
C8 0.101(4) 0.084(4) 0.059(3) 0.002(3) -0.032(3) -0.008(3)
C17 0.074(3) 0.068(3) 0.098(4) -0.019(3) -0.005(3) 0.006(3)
F9 0.157(6) 0.278(9) 0.159(6) -0.021(6) -0.031(4) 0.144(6)
C14 0.088(3) 0.066(3) 0.048(2) -0.003(2) -0.017(2) -0.012(2)
C7 0.125(5) 0.081(4) 0.075(4) 0.012(3) -0.042(3) -0.010(4)
C21 0.080(3) 0.070(3) 0.090(4) -0.007(3) -0.023(3) -0.023(3)
C3 0.080(3) 0.073(3) 0.049(2) -0.012(2) -0.002(2) -0.015(2)
F8 0.108(3) 0.112(4) 0.315(9) -0.084(5) 0.099(5) -0.028(3)
C9 0.063(3) 0.099(4) 0.082(4) 0.009(3) -0.010(3) -0.025(3)
C6 0.132(6) 0.108(5) 0.059(3) 0.012(3) -0.039(3) -0.030(4)
C23 0.061(3) 0.082(4) 0.104(4) 0.001(3) 0.003(3) -0.022(3)
C22 0.073(3) 0.083(4) 0.108(5) -0.002(3) -0.023(3) -0.034(3)

loop_
_atom_type_symbol
_atom_type_description
_atom_type_scat_dispersion_real
_atom_type_scat_dispersion_imag
_atom_type_scat_source
C C 0.0033 0.0016 'International Tables Vol C Tables 4.2.6.8 and 6.1.1.4'
H H 0.0000 0.0000 'International Tables Vol C Tables 4.2.6.8 and 6.1.1.4'
N N 0.0061 0.0033 'International Tables Vol C Tables 4.2.6.8 and 6.1.1.4'
O O 0.0106 0.0060 'International Tables Vol C Tables 4.2.6.8 and 6.1.1.4'
F F 0.0171 0.0103 'International Tables Vol C Tables 4.2.6.8 and 6.1.1.4'
V V 0.3005 0.5294 'International Tables Vol C Tables 4.2.6.8 and 6.1.1.4'

loop_
_geom_angle_atom_site_label_1
_geom_angle_atom_site_label_2
_geom_angle_atom_site_label_3
_geom_angle
O1 V001 O2 97.07(14)
O1 V001 O3 172.83(13)
O2 V001 O3 90.04(14)
O1 V001 N2 89.15(13)
O2 V001 N2 88.74(13)
O3 V001 N2 90.12(14)
O1 V001 N1 89.42(15)
O2 V001 N1 88.62(14)
O3 V001 N1 91.64(15)
N2 V001 N1 176.83(13)
O1 V001 N3 89.75(14)
O2 V001 N3 173.18(14)
O3 V001 N3 83.14(14)
N2 V001 N3 91.56(13)
N1 V001 N3 91.27(14)
C2 O1 V001 127.7(3)
C10 O2 V001 122.0(3)
C18 O3 V001 123.7(3)
C20 N3 C24 118.6(4)
C20 N3 V001 122.9(3)
C24 N3 V001 118.4(3)
C16 N2 C12 118.9(4)
C16 N2 V001 119.2(3)
C12 N2 V001 121.8(3)
N2 C16 C15 123.2(4)
N2 C16 H16 118.4
C15 C16 H16 118.4
F3 C1 F2 106.8(5)
F3 C1 F1 105.5(5)
F2 C1 F1 105.6(5)
F3 C1 C2 114.5(5)
F2 C1 C2 112.0(5)
F1 C1 C2 111.8(4)
C18 C19 C20 123.7(5)
C18 C19 H19 118.1
C20 C19 H19 118.1
C4 N1 C8 117.2(5)
C4 N1 V001 125.2(4)
C8 N1 V001 117.5(4)
N2 C12 C13 120.1(4)
N2 C12 C11 120.7(4)
C13 C12 C11 119.0(4)
C6 C5 C4 119.9(6)
C6 C5 H5 120.0
C4 C5 H5 120.0
N3 C20 C21 120.1(4)
N3 C20 C19 120.8(4)
C21 C20 C19 119.1(5)
C14 C13 C12 120.7(4)
C14 C13 H13 119.6
C12 C13 H13 119.6
O1 C2 C3 128.4(4)
O1 C2 C1 111.4(4)
C3 C2 C1 120.2(5)
N1 C4 C5 121.4(5)
N1 C4 C3 120.5(4)
C5 C4 C3 118.1(5)
C16 C15 C14 117.7(5)
C16 C15 H15 121.1
C14 C15 H15 121.1
C10 C11 C12 125.7(4)
C10 C11 H11 117.1
C12 C11 H11 117.1
N3 C24 C23 123.1(5)
N3 C24 H24 118.4
C23 C24 H24 118.4
O2 C10 C11 128.3(4)
O2 C10 C9 112.5(4)
C11 C10 C9 119.1(4)
O3 C18 C19 126.6(4)
O3 C18 C17 113.0(5)
C19 C18 C17 120.3(5)
N1 C8 C7 123.5(6)
N1 C8 H8 118.3
C7 C8 H8 118.3
F9 C17 F8 106.4(8)
F9 C17 F7 103.1(7)
F8 C17 F7 106.2(7)
F9 C17 C18 112.2(6)
F8 C17 C18 112.9(5)
F7 C17 C18 115.2(6)
C13 C14 C15 119.2(5)
C13 C14 H14 120.4
C15 C14 H14 120.4
C6 C7 C8 118.9(6)
C6 C7 H7 120.5
C8 C7 H7 120.5
C22 C21 C20 120.3(6)
C22 C21 H21 119.9
C20 C21 H21 119.9
C2 C3 C4 127.4(5)
C2 C3 H3 116.3
C4 C3 H3 116.3
F6 C9 F5 109.2(6)
F6 C9 F4 104.5(7)
F5 C9 F4 102.7(6)
F6 C9 C10 113.0(5)
F5 C9 C10 115.2(6)
F4 C9 C10 111.2(5)
C7 C6 C5 118.9(6)
C7 C6 H6 120.5
C5 C6 H6 120.5
C24 C23 C22 118.6(5)
C24 C23 H23 120.7
C22 C23 H23 120.7
C21 C22 C23 119.2(5)
C21 C22 H22 120.4
C23 C22 H22 120.4

loop_
_geom_bond_atom_site_label_1
_geom_bond_atom_site_label_2
_geom_bond_distance
V001 O1 1.928(3)
V001 O2 1.934(3)
V001 O3 1.944(3)
V001 N2 2.132(4)
V001 N1 2.148(4)
V001 N3 2.181(4)
O1 C2 1.314(5)
O2 C10 1.300(5)
F1 C1 1.339(6)
O3 C18 1.298(6)
N3 C20 1.342(6)
N3 C24 1.344(6)
F3 C1 1.307(6)
N2 C16 1.341(6)
N2 C12 1.352(5)
F2 C1 1.325(7)
C16 C15 1.381(7)
C16 H16 0.9300
C1 C2 1.495(7)
C19 C18 1.349(7)
C19 C20 1.435(7)
C19 H19 0.9300
N1 C4 1.349(6)
N1 C8 1.350(7)
F7 C17 1.304(8)
C12 C13 1.393(6)
C12 C11 1.450(6)
C5 C6 1.376(10)
C5 C4 1.384(8)
C5 H5 0.9300
C20 C21 1.405(7)
C13 C14 1.359(8)
C13 H13 0.9300
F5 C9 1.299(7)
F4 C9 1.328(9)
C2 C3 1.331(7)
C4 C3 1.451(8)
C15 C14 1.393(7)
C15 H15 0.9300
F6 C9 1.291(8)
C11 C10 1.340(7)
C11 H11 0.9300
C24 C23 1.367(7)
C24 H24 0.9300
C10 C9 1.492(7)
C18 C17 1.504(7)
C8 C7 1.371(8)
C8 H8 0.9300
C17 F9 1.268(9)
C17 F8 1.272(8)
C14 H14 0.9300
C7 C6 1.360(11)
C7 H7 0.9300
C21 C22 1.354(9)
C21 H21 0.9300
C3 H3 0.9300
C6 H6 0.9300
C23 C22 1.378(10)
C23 H23 0.9300
C22 H22 0.9300

loop_
_geom_torsion_atom_site_label_1
_geom_torsion_atom_site_label_2
_geom_torsion_atom_site_label_3
_geom_torsion_atom_site_label_4
_geom_torsion
C12 N2 C16 C15 1.1(7)
V001 N2 C16 C15 -176.6(4)
C16 N2 C12 C13 -2.3(6)
V001 N2 C12 C13 175.3(3)
C16 N2 C12 C11 173.7(4)
V001 N2 C12 C11 -8.7(5)
C24 N3 C20 C21 4.4(7)
V001 N3 C20 C21 -171.1(4)
C24 N3 C20 C19 -173.3(5)
V001 N3 C20 C19 11.2(6)
C18 C19 C20 N3 16.9(8)
C18 C19 C20 C21 -160.8(5)
N2 C12 C13 C14 2.2(7)
C11 C12 C13 C14 -173.9(5)
V001 O1 C2 C3 -10.6(7)
V001 O1 C2 C1 172.0(3)
F3 C1 C2 O1 -179.0(4)
F2 C1 C2 O1 59.3(6)
F1 C1 C2 O1 -59.1(6)
F3 C1 C2 C3 3.4(7)
F2 C1 C2 C3 -118.3(6)
F1 C1 C2 C3 123.3(5)
C8 N1 C4 C5 0.3(8)
V001 N1 C4 C5 -177.7(4)
C8 N1 C4 C3 -179.2(5)
V001 N1 C4 C3 2.8(6)
C6 C5 C4 N1 -2.2(9)
C6 C5 C4 C3 177.3(6)
N2 C16 C15 C14 0.2(7)
N2 C12 C11 C10 -14.4(7)
C13 C12 C11 C10 161.6(5)
C20 N3 C24 C23 -1.8(8)
V001 N3 C24 C23 173.8(5)
V001 O2 C10 C11 28.7(7)
V001 O2 C10 C9 -154.8(4)
C12 C11 C10 O2 5.0(8)
C12 C11 C10 C9 -171.2(5)
V001 O3 C18 C19 -36.0(6)
V001 O3 C18 C17 147.9(4)
C20 C19 C18 O3 -6.3(8)
C20 C19 C18 C17 169.6(5)
C4 N1 C8 C7 0.7(9)
V001 N1 C8 C7 178.9(5)
O3 C18 C17 F9 71.1(8)
C19 C18 C17 F9 -105.4(8)
O3 C18 C17 F8 -49.1(9)
C19 C18 C17 F8 134.5(8)
O3 C18 C17 F7 -171.3(6)
C19 C18 C17 F7 12.2(9)
C12 C13 C14 C15 -0.9(8)
C16 C15 C14 C13 -0.3(7)
N1 C8 C7 C6 0.2(11)
N3 C20 C21 C22 -3.8(9)
C19 C20 C21 C22 173.9(6)
O1 C2 C3 C4 -1.3(8)
C1 C2 C3 C4 175.9(5)
N1 C4 C3 C2 4.8(8)
C5 C4 C3 C2 -174.7(5)
O2 C10 C9 F6 45.6(8)
C11 C10 C9 F6 -137.6(6)
O2 C10 C9 F5 172.1(6)
C11 C10 C9 F5 -11.1(9)
O2 C10 C9 F4 -71.6(7)
C11 C10 C9 F4 105.2(6)
C8 C7 C6 C5 -2.0(11)
C4 C5 C6 C7 3.0(11)
N3 C24 C23 C22 -1.5(10)
C20 C21 C22 C23 0.5(11)
C24 C23 C22 C21 2.0(11)
